data_7135884
loop_
_publ_author_name
'Li, Huirong'
'Zhang, Wenyu'
'Zhang, Shuwei'
'Jiang, Wei'
'Hu, Weiming'
'Zhang, Junliang'
'Wang, Lei'

_publ_section_title
;
 Synthesis of fluorene-indole/benzofuran bicyclic molecules through
 palladium-catalyzed carboheterofunctionalization of alkynes.
;
_journal_issue 39
_journal_name_full 'Chemical communications (Cambridge, England)'
_journal_page_first 9951
_journal_page_last 9954
_journal_paper_doi 10.1039/d6cc01420h
_journal_volume 62
_journal_year 2026
_chemical_formula_moiety 'C36 H28 F N O2 S'
_chemical_formula_sum 'C36 H28 F N O2 S'
_chemical_formula_weight 557.65
_space_group_crystal_system triclinic
_space_group_IT_number 2
_space_group_name_Hall '-P 1'
_space_group_name_H-M_alt 'P -1'
_atom_sites_solution_hydrogens geom
_atom_sites_solution_primary iterative
_audit_creation_date 2024-12-31
_audit_creation_method
;
Olex2 1.5
(compiled 2024.02.16 svn.r378c4104 for OlexSys, GUI svn.r6928)
;
_audit_update_record
;
2026-03-01 deposited with the CCDC.	2026-04-17 downloaded from the CCDC.
;
_cell_angle_alpha 62.168(2)
_cell_angle_beta 85.094(2)
_cell_angle_gamma 74.649(2)
_cell_formula_units_Z 2
_cell_length_a 10.8464(6)
_cell_length_b 12.0177(6)
_cell_length_c 12.8579(9)
_cell_measurement_reflns_used 7157
_cell_measurement_temperature 273.15
_cell_measurement_theta_max 25.50
_cell_measurement_theta_min 2.45
_cell_volume 1427.83(15)
_computing_cell_refinement 'SAINT v8.37A (Bruker, 2015)'
_computing_data_reduction 'SAINT v8.37A (Bruker, 2015)'
_computing_molecular_graphics 'Olex2 1.5 (Dolomanov et al., 2009)'
_computing_publication_material 'Olex2 1.5 (Dolomanov et al., 2009)'
_computing_structure_refinement 'SHELXL 2018/3 (Sheldrick, 2015)'
_computing_structure_solution 'olex2.solve 1.5 (Bourhis et al., 2015)'
_diffrn_ambient_temperature 273.15
_diffrn_measured_fraction_theta_full 0.997
_diffrn_measured_fraction_theta_max 0.997
_diffrn_measurement_device_type 'Bruker APEX-II CCD'
_diffrn_measurement_method '\f and \w scans'
_diffrn_radiation_type MoK\a
_diffrn_radiation_wavelength 0.71073
_diffrn_reflns_av_R_equivalents 0.0411
_diffrn_reflns_av_unetI/netI 0.0554
_diffrn_reflns_Laue_measured_fraction_full 0.997
_diffrn_reflns_Laue_measured_fraction_max 0.997
_diffrn_reflns_limit_h_max 12
_diffrn_reflns_limit_h_min -14
_diffrn_reflns_limit_k_max 15
_diffrn_reflns_limit_k_min -15
_diffrn_reflns_limit_l_max 16
_diffrn_reflns_limit_l_min -16
_diffrn_reflns_number 22418
_diffrn_reflns_point_group_measured_fraction_full 0.997
_diffrn_reflns_point_group_measured_fraction_max 0.997
_diffrn_reflns_theta_full 25.242
_diffrn_reflns_theta_max 27.529
_diffrn_reflns_theta_min 2.399
_diffrn_source_current 1.0
_diffrn_source_power 0.05
_diffrn_source_voltage 50.0
_diffrn_standards_number 0
_exptl_absorpt_coefficient_mu 0.154
_exptl_absorpt_correction_T_max 0.7456
_exptl_absorpt_correction_T_min 0.7004
_exptl_absorpt_correction_type multi-scan
_exptl_absorpt_process_details
;
SADABS-2016/2 (Bruker,2016/2) was used for absorption correction.
wR2(int) was 0.0652 before and 0.0460 after correction.
The Ratio of minimum to maximum transmission is 0.9394.
The \l/2 correction factor is Not present.
;
_exptl_crystal_colour colourless
_exptl_crystal_colour_primary colourless
_exptl_crystal_density_diffrn 1.297
_exptl_crystal_description block
_exptl_crystal_F_000 584
_exptl_crystal_size_max 0.31
_exptl_crystal_size_mid 0.26
_exptl_crystal_size_min 0.17
_refine_diff_density_max 0.168
_refine_diff_density_min -0.327
_refine_diff_density_rms 0.045
_refine_ls_extinction_method none
_refine_ls_goodness_of_fit_ref 1.015
_refine_ls_hydrogen_treatment constr
_refine_ls_matrix_type full
_refine_ls_number_parameters 372
_refine_ls_number_reflns 6552
_refine_ls_number_restraints 0
_refine_ls_restrained_S_all 1.015
_refine_ls_R_factor_all 0.1058
_refine_ls_R_factor_gt 0.0519
_refine_ls_shift/su_max 0.001
_refine_ls_shift/su_mean 0.000
_refine_ls_structure_factor_coef Fsqd
_refine_ls_weighting_details 'w=1/[\s^2^(Fo^2^)+(0.0563P)^2^+0.2651P] where P=(Fo^2^+2Fc^2^)/3'
_refine_ls_weighting_scheme calc
_refine_ls_wR_factor_gt 0.1089
_refine_ls_wR_factor_ref 0.1287
_reflns_Friedel_coverage 0.000
_reflns_number_gt 4011
_reflns_number_total 6552
_reflns_threshold_expression 'I > 2\s(I)'
_cod_data_source_file d6cc01420h2.cif
_cod_data_source_block 123
_cod_database_code 7135884
_shelx_shelxl_version_number 2018/3
_shelx_space_group_comment
;
The symmetry employed for this shelxl refinement is uniquely defined
by the following loop, which should always be used as a source of
symmetry information in preference to the above space-group names.
They are only intended as comments.
;
_shelx_estimated_absorpt_t_max 0.974
_shelx_estimated_absorpt_t_min 0.954
_olex2_refinement_description
;
1. Fixed Uiso
 At 1.2 times of:
  All C(H) groups, All C(H,H) groups
 At 1.5 times of:
  All C(H,H,H) groups
2.a Secondary CH2 refined with riding coordinates:
 C15(H15A,H15B)
2.b Aromatic/amide H refined with riding coordinates:
 C34(H34), C35(H35), C4(H4), C3(H3), C32(H32), C31(H31), C21(H21), C20(H20),
 C19(H19), C18(H18), C25(H25), C26(H26), C28(H28), C29(H29), C1(H1), C2(H2),
 C13(H13), C12(H12), C11(H11), C10(H10)
2.c Idealised Me refined as rotating group:
 C36(H36A,H36B,H36C), C14(H14A,H14B,H14C)
;
_olex2_submission_special_instructions 'No special instructions were received'

loop_
_space_group_symop_operation_xyz
'x, y, z'
'-x, -y, -z'

loop_
_atom_site_label
_atom_site_type_symbol
_atom_site_fract_x
_atom_site_fract_y
_atom_site_fract_z
_atom_site_U_iso_or_equiv
_atom_site_adp_type
_atom_site_occupancy
_atom_site_site_symmetry_order
_atom_site_calc_flag
_atom_site_refinement_flags_posn
_atom_site_refinement_flags_adp
_atom_site_refinement_flags_occupancy
_atom_site_disorder_assembly
_atom_site_disorder_group
S1 S 0.69213(5) 0.59306(5) 0.07873(4) 0.04759(16) Uani 1 1 d . . . . .
O1 O 0.57119(13) 0.64805(13) 0.01733(11) 0.0577(4) Uani 1 1 d . . . . .
F1 F 0.04982(12) 0.78278(15) 0.13006(14) 0.0913(5) Uani 1 1 d . . . . .
O2 O 0.78806(14) 0.66340(14) 0.04095(13) 0.0646(4) Uani 1 1 d . . . . .
N1 N 0.66546(14) 0.56366(14) 0.21880(13) 0.0409(4) Uani 1 1 d . . . . .
C36 C 0.9214(3) 0.0429(3) 0.1620(3) 0.1044(10) Uani 1 1 d . . . . .
H36A H 0.911832 0.033429 0.093188 0.157 Uiso 1 1 calc R U . . .
H36B H 0.878922 -0.013094 0.225767 0.157 Uiso 1 1 calc R U . . .
H36C H 1.010628 0.019674 0.183294 0.157 Uiso 1 1 calc R U . . .
C33 C 0.8626(2) 0.1825(2) 0.1362(2) 0.0650(6) Uani 1 1 d . . . . .
C34 C 0.7310(2) 0.2315(2) 0.1312(2) 0.0622(6) Uani 1 1 d . . . . .
H34 H 0.677812 0.177630 0.143018 0.075 Uiso 1 1 calc R U . . .
C35 C 0.67774(19) 0.3577(2) 0.10928(17) 0.0506(5) Uani 1 1 d . . . . .
H35 H 0.589336 0.389708 0.105498 0.061 Uiso 1 1 calc R U . . .
C30 C 0.75747(18) 0.43694(18) 0.09283(16) 0.0441(5) Uani 1 1 d . . . . .
C23 C 0.55797(17) 0.51364(16) 0.27580(15) 0.0368(4) Uani 1 1 d . . . . .
C16 C 0.59444(16) 0.41773(16) 0.38713(15) 0.0364(4) Uani 1 1 d . . . . .
C15 C 0.51034(17) 0.35517(16) 0.48422(16) 0.0396(4) Uani 1 1 d . . . . .
H15A H 0.424038 0.410898 0.462489 0.047 Uiso 1 1 calc R U . . .
H15B H 0.537771 0.355238 0.554039 0.047 Uiso 1 1 calc R U . . .
C7 C 0.50306(17) 0.21386(16) 0.51975(16) 0.0403(4) Uani 1 1 d . . . . .
C6 C 0.63159(18) 0.11516(17) 0.54254(17) 0.0424(5) Uani 1 1 d . . . . .
C5 C 0.64683(19) 0.02021(18) 0.66076(17) 0.0469(5) Uani 1 1 d . . . . .
C4 C 0.7553(2) -0.0841(2) 0.7000(2) 0.0660(6) Uani 1 1 d . . . . .
H4 H 0.766182 -0.147111 0.778462 0.079 Uiso 1 1 calc R U . . .
C3 C 0.8460(2) -0.0924(3) 0.6207(3) 0.0772(7) Uani 1 1 d . . . . .
H3 H 0.919264 -0.161112 0.646121 0.093 Uiso 1 1 calc R U . . .
C32 C 0.9395(2) 0.2646(2) 0.1153(2) 0.0657(6) Uani 1 1 d . . . . .
H32 H 1.027644 0.233925 0.114853 0.079 Uiso 1 1 calc R U . . .
C31 C 0.88940(19) 0.3902(2) 0.09520(19) 0.0568(5) Uani 1 1 d . . . . .
H31 H 0.942931 0.443696 0.083228 0.068 Uiso 1 1 calc R U . . .
C22 C 0.77081(17) 0.49319(17) 0.30273(17) 0.0417(4) Uani 1 1 d . . . . .
C21 C 0.89402(19) 0.5085(2) 0.2937(2) 0.0556(5) Uani 1 1 d . . . . .
H21 H 0.921317 0.567330 0.223981 0.067 Uiso 1 1 calc R U . . .
C20 C 0.9744(2) 0.4324(2) 0.3929(2) 0.0672(6) Uani 1 1 d . . . . .
H20 H 1.057719 0.440523 0.389862 0.081 Uiso 1 1 calc R U . . .
C19 C 0.9346(2) 0.3446(2) 0.4966(2) 0.0691(7) Uani 1 1 d . . . . .
H19 H 0.991281 0.295139 0.561848 0.083 Uiso 1 1 calc R U . . .
C18 C 0.8121(2) 0.3293(2) 0.50477(18) 0.0553(5) Uani 1 1 d . . . . .
H18 H 0.785557 0.270225 0.574845 0.066 Uiso 1 1 calc R U . . .
C17 C 0.72860(17) 0.40432(17) 0.40545(16) 0.0410(4) Uani 1 1 d . . . . .
C24 C 0.42681(16) 0.58644(16) 0.22517(15) 0.0376(4) Uani 1 1 d . . . . .
C25 C 0.38475(19) 0.71692(18) 0.19866(17) 0.0486(5) Uani 1 1 d . . . . .
H25 H 0.442528 0.759813 0.202927 0.058 Uiso 1 1 calc R U . . .
C26 C 0.2582(2) 0.7835(2) 0.16608(19) 0.0577(6) Uani 1 1 d . . . . .
H26 H 0.229775 0.870600 0.148988 0.069 Uiso 1 1 calc R U . . .
C27 C 0.17570(19) 0.7186(2) 0.15953(19) 0.0578(6) Uani 1 1 d . . . . .
C28 C 0.21385(19) 0.5926(2) 0.17993(18) 0.0553(5) Uani 1 1 d . . . . .
H28 H 0.155946 0.551817 0.172071 0.066 Uiso 1 1 calc R U . . .
C29 C 0.34025(18) 0.52684(19) 0.21250(17) 0.0459(5) Uani 1 1 d . . . . .
H29 H 0.367927 0.440791 0.226228 0.055 Uiso 1 1 calc R U . . .
C1 C 0.7228(2) 0.1043(2) 0.4640(2) 0.0578(6) Uani 1 1 d . . . . .
H1 H 0.712705 0.166342 0.385175 0.069 Uiso 1 1 calc R U . . .
C2 C 0.8300(2) -0.0006(3) 0.5044(3) 0.0741(7) Uani 1 1 d . . . . .
H2 H 0.891857 -0.008885 0.451905 0.089 Uiso 1 1 calc R U . . .
C9 C 0.5341(2) 0.05019(17) 0.72207(17) 0.0464(5) Uani 1 1 d . . . . .
C8 C 0.44808(18) 0.16138(17) 0.64123(17) 0.0435(5) Uani 1 1 d . . . . .
C13 C 0.3332(2) 0.2122(2) 0.6773(2) 0.0593(6) Uani 1 1 d . . . . .
H13 H 0.275859 0.286364 0.623509 0.071 Uiso 1 1 calc R U . . .
C12 C 0.3044(3) 0.1514(3) 0.7947(2) 0.0753(7) Uani 1 1 d . . . . .
H12 H 0.227337 0.185278 0.819788 0.090 Uiso 1 1 calc R U . . .
C11 C 0.3883(3) 0.0418(3) 0.8738(2) 0.0788(8) Uani 1 1 d . . . . .
H11 H 0.367379 0.002109 0.952267 0.095 Uiso 1 1 calc R U . . .
C10 C 0.5037(3) -0.0112(2) 0.83946(19) 0.0656(6) Uani 1 1 d . . . . .
H10 H 0.559794 -0.086280 0.893688 0.079 Uiso 1 1 calc R U . . .
C14 C 0.4224(2) 0.20931(19) 0.43055(18) 0.0555(6) Uani 1 1 d . . . . .
H14A H 0.463844 0.234342 0.356933 0.083 Uiso 1 1 calc R U . . .
H14B H 0.339383 0.268212 0.419202 0.083 Uiso 1 1 calc R U . . .
H14C H 0.413324 0.122517 0.459542 0.083 Uiso 1 1 calc R U . . .

loop_
_atom_site_aniso_label
_atom_site_aniso_U_11
_atom_site_aniso_U_22
_atom_site_aniso_U_33
_atom_site_aniso_U_23
_atom_site_aniso_U_13
_atom_site_aniso_U_12
S1 0.0480(3) 0.0434(3) 0.0394(3) -0.0081(2) 0.0043(2) -0.0150(2)
O1 0.0516(9) 0.0558(9) 0.0411(8) -0.0058(7) -0.0066(7) -0.0047(7)
F1 0.0435(8) 0.0974(11) 0.1115(12) -0.0448(9) -0.0069(7) 0.0119(7)
O2 0.0661(10) 0.0588(9) 0.0585(9) -0.0113(7) 0.0161(7) -0.0343(8)
N1 0.0398(9) 0.0370(8) 0.0406(9) -0.0121(7) 0.0023(7) -0.0129(7)
C36 0.105(2) 0.0732(19) 0.134(3) -0.0599(19) -0.014(2) 0.0071(16)
C33 0.0646(16) 0.0606(15) 0.0682(16) -0.0341(12) -0.0059(12) -0.0025(12)
C34 0.0655(15) 0.0618(15) 0.0711(16) -0.0378(13) 0.0066(12) -0.0222(12)
C35 0.0425(11) 0.0602(14) 0.0521(12) -0.0283(11) 0.0065(9) -0.0146(10)
C30 0.0407(11) 0.0505(12) 0.0373(10) -0.0167(9) 0.0033(8) -0.0132(9)
C23 0.0411(10) 0.0312(10) 0.0393(10) -0.0154(8) 0.0044(8) -0.0138(8)
C16 0.0416(10) 0.0311(9) 0.0367(10) -0.0150(8) -0.0008(8) -0.0102(8)
C15 0.0463(11) 0.0331(10) 0.0371(10) -0.0137(8) 0.0007(8) -0.0113(8)
C7 0.0483(11) 0.0317(10) 0.0380(10) -0.0119(8) -0.0006(8) -0.0131(8)
C6 0.0493(12) 0.0357(10) 0.0454(11) -0.0193(9) -0.0008(9) -0.0139(8)
C5 0.0550(13) 0.0352(11) 0.0489(12) -0.0156(9) -0.0106(10) -0.0123(9)
C4 0.0658(16) 0.0530(14) 0.0673(16) -0.0198(12) -0.0208(13) -0.0044(12)
C3 0.0586(16) 0.0642(16) 0.097(2) -0.0360(16) -0.0160(15) 0.0059(12)
C32 0.0418(12) 0.0797(17) 0.0732(16) -0.0404(14) -0.0046(11) 0.0003(12)
C31 0.0429(12) 0.0684(15) 0.0585(14) -0.0283(12) 0.0037(10) -0.0155(11)
C22 0.0402(11) 0.0395(10) 0.0463(11) -0.0193(9) -0.0016(9) -0.0115(8)
C21 0.0460(12) 0.0599(13) 0.0621(14) -0.0251(11) 0.0020(10) -0.0213(10)
C20 0.0451(13) 0.0828(17) 0.0767(17) -0.0348(14) -0.0047(12) -0.0228(12)
C19 0.0559(15) 0.0792(17) 0.0653(16) -0.0255(13) -0.0202(12) -0.0149(12)
C18 0.0575(14) 0.0573(13) 0.0461(12) -0.0170(10) -0.0091(10) -0.0164(10)
C17 0.0420(11) 0.0389(10) 0.0420(11) -0.0173(9) -0.0030(8) -0.0113(8)
C24 0.0391(10) 0.0359(10) 0.0312(9) -0.0105(8) 0.0022(8) -0.0093(8)
C25 0.0512(12) 0.0399(11) 0.0499(12) -0.0177(9) -0.0011(9) -0.0091(9)
C26 0.0583(14) 0.0443(12) 0.0565(13) -0.0202(10) 0.0007(11) 0.0035(10)
C27 0.0382(12) 0.0642(15) 0.0534(13) -0.0203(11) 0.0008(10) 0.0015(11)
C28 0.0410(12) 0.0635(15) 0.0566(13) -0.0215(11) 0.0008(10) -0.0179(10)
C29 0.0443(12) 0.0387(11) 0.0472(11) -0.0131(9) -0.0013(9) -0.0107(9)
C1 0.0643(14) 0.0510(13) 0.0607(14) -0.0285(11) 0.0093(11) -0.0156(11)
C2 0.0570(15) 0.0790(18) 0.097(2) -0.0543(17) 0.0143(14) -0.0117(13)
C9 0.0634(13) 0.0352(11) 0.0408(11) -0.0127(9) -0.0007(10) -0.0215(9)
C8 0.0508(12) 0.0373(11) 0.0464(11) -0.0182(9) 0.0061(9) -0.0210(9)
C13 0.0609(14) 0.0481(13) 0.0662(15) -0.0215(11) 0.0148(11) -0.0229(11)
C12 0.0861(19) 0.0691(17) 0.0813(19) -0.0385(15) 0.0398(15) -0.0408(15)
C11 0.118(2) 0.0716(18) 0.0559(15) -0.0266(14) 0.0342(16) -0.0526(17)
C10 0.0981(19) 0.0478(13) 0.0457(13) -0.0105(11) -0.0004(13) -0.0307(13)
C14 0.0693(14) 0.0402(11) 0.0551(13) -0.0166(10) -0.0125(11) -0.0165(10)

loop_
_atom_type_symbol
_atom_type_description
_atom_type_scat_dispersion_real
_atom_type_scat_dispersion_imag
_atom_type_scat_source
C C 0.0033 0.0016 'International Tables Vol C Tables 4.2.6.8 and 6.1.1.4'
H H 0.0000 0.0000 'International Tables Vol C Tables 4.2.6.8 and 6.1.1.4'
F F 0.0171 0.0103 'International Tables Vol C Tables 4.2.6.8 and 6.1.1.4'
N N 0.0061 0.0033 'International Tables Vol C Tables 4.2.6.8 and 6.1.1.4'
O O 0.0106 0.0060 'International Tables Vol C Tables 4.2.6.8 and 6.1.1.4'
S S 0.1246 0.1234 'International Tables Vol C Tables 4.2.6.8 and 6.1.1.4'

loop_
_geom_angle_atom_site_label_1
_geom_angle_atom_site_label_2
_geom_angle_atom_site_label_3
_geom_angle
_geom_angle_site_symmetry_1
_geom_angle_site_symmetry_3
_geom_angle_publ_flag
O1 S1 O2 120.04(9) . . ?
O1 S1 N1 107.09(8) . . ?
O1 S1 C30 110.25(9) . . ?
O2 S1 N1 106.34(8) . . ?
O2 S1 C30 109.02(9) . . ?
N1 S1 C30 102.60(8) . . ?
C23 N1 S1 119.77(12) . . ?
C22 N1 S1 118.13(12) . . ?
C22 N1 C23 106.46(14) . . ?
H36A C36 H36B 109.5 . . ?
H36A C36 H36C 109.5 . . ?
H36B C36 H36C 109.5 . . ?
C33 C36 H36A 109.5 . . ?
C33 C36 H36B 109.5 . . ?
C33 C36 H36C 109.5 . . ?
C34 C33 C36 121.3(2) . . ?
C32 C33 C36 120.2(2) . . ?
C32 C33 C34 118.5(2) . . ?
C33 C34 H34 119.4 . . ?
C35 C34 C33 121.2(2) . . ?
C35 C34 H34 119.4 . . ?
C34 C35 H35 120.5 . . ?
C34 C35 C30 119.0(2) . . ?
C30 C35 H35 120.5 . . ?
C35 C30 S1 119.63(15) . . ?
C35 C30 C31 120.41(19) . . ?
C31 C30 S1 119.83(15) . . ?
N1 C23 C24 120.22(15) . . ?
C16 C23 N1 109.70(15) . . ?
C16 C23 C24 128.08(16) . . ?
C23 C16 C15 127.78(16) . . ?
C23 C16 C17 107.41(15) . . ?
C17 C16 C15 123.62(15) . . ?
C16 C15 H15A 107.5 . . ?
C16 C15 H15B 107.5 . . ?
C16 C15 C7 119.43(15) . . ?
H15A C15 H15B 107.0 . . ?
C7 C15 H15A 107.5 . . ?
C7 C15 H15B 107.5 . . ?
C6 C7 C15 115.03(14) . . ?
C6 C7 C8 101.26(14) . . ?
C6 C7 C14 109.29(15) . . ?
C8 C7 C15 107.30(14) . . ?
C8 C7 C14 111.19(15) . . ?
C14 C7 C15 112.23(14) . . ?
C5 C6 C7 110.45(17) . . ?
C1 C6 C7 129.27(18) . . ?
C1 C6 C5 120.08(19) . . ?
C6 C5 C9 108.85(17) . . ?
C4 C5 C6 120.2(2) . . ?
C4 C5 C9 130.9(2) . . ?
C5 C4 H4 120.6 . . ?
C3 C4 C5 118.8(2) . . ?
C3 C4 H4 120.6 . . ?
C4 C3 H3 119.5 . . ?
C2 C3 C4 120.9(2) . . ?
C2 C3 H3 119.5 . . ?
C33 C32 H32 119.2 . . ?
C31 C32 C33 121.5(2) . . ?
C31 C32 H32 119.2 . . ?
C30 C31 H31 120.4 . . ?
C32 C31 C30 119.2(2) . . ?
C32 C31 H31 120.4 . . ?
C21 C22 N1 129.39(18) . . ?
C21 C22 C17 122.52(18) . . ?
C17 C22 N1 108.01(15) . . ?
C22 C21 H21 121.5 . . ?
C20 C21 C22 116.9(2) . . ?
C20 C21 H21 121.5 . . ?
C21 C20 H20 119.1 . . ?
C21 C20 C19 121.8(2) . . ?
C19 C20 H20 119.1 . . ?
C20 C19 H19 119.5 . . ?
C18 C19 C20 121.0(2) . . ?
C18 C19 H19 119.5 . . ?
C19 C18 H18 120.7 . . ?
C19 C18 C17 118.6(2) . . ?
C17 C18 H18 120.7 . . ?
C22 C17 C16 108.42(15) . . ?
C22 C17 C18 119.19(17) . . ?
C18 C17 C16 132.19(18) . . ?
C25 C24 C23 119.08(16) . . ?
C29 C24 C23 122.28(16) . . ?
C29 C24 C25 118.40(17) . . ?
C24 C25 H25 119.6 . . ?
C26 C25 C24 120.71(19) . . ?
C26 C25 H25 119.6 . . ?
C25 C26 H26 120.8 . . ?
C27 C26 C25 118.5(2) . . ?
C27 C26 H26 120.8 . . ?
C26 C27 F1 118.9(2) . . ?
C28 C27 F1 118.4(2) . . ?
C28 C27 C26 122.74(19) . . ?
C27 C28 H28 120.8 . . ?
C27 C28 C29 118.4(2) . . ?
C29 C28 H28 120.8 . . ?
C24 C29 H29 119.4 . . ?
C28 C29 C24 121.18(19) . . ?
C28 C29 H29 119.4 . . ?
C6 C1 H1 120.5 . . ?
C6 C1 C2 119.0(2) . . ?
C2 C1 H1 120.5 . . ?
C3 C2 C1 120.9(2) . . ?
C3 C2 H2 119.5 . . ?
C1 C2 H2 119.5 . . ?
C8 C9 C5 108.51(17) . . ?
C10 C9 C5 131.4(2) . . ?
C10 C9 C8 120.1(2) . . ?
C9 C8 C7 110.90(17) . . ?
C13 C8 C7 128.74(18) . . ?
C13 C8 C9 120.30(19) . . ?
C8 C13 H13 120.4 . . ?
C8 C13 C12 119.2(2) . . ?
C12 C13 H13 120.4 . . ?
C13 C12 H12 119.8 . . ?
C11 C12 C13 120.5(2) . . ?
C11 C12 H12 119.8 . . ?
C12 C11 H11 119.4 . . ?
C12 C11 C10 121.3(2) . . ?
C10 C11 H11 119.4 . . ?
C9 C10 H10 120.7 . . ?
C11 C10 C9 118.6(2) . . ?
C11 C10 H10 120.7 . . ?
C7 C14 H14A 109.5 . . ?
C7 C14 H14B 109.5 . . ?
C7 C14 H14C 109.5 . . ?
H14A C14 H14B 109.5 . . ?
H14A C14 H14C 109.5 . . ?
H14B C14 H14C 109.5 . . ?

loop_
_geom_bond_atom_site_label_1
_geom_bond_atom_site_label_2
_geom_bond_distance
_geom_bond_site_symmetry_2
_geom_bond_publ_flag
S1 O1 1.4183(14) . ?
S1 O2 1.4245(14) . ?
S1 N1 1.6803(16) . ?
S1 C30 1.748(2) . ?
F1 C27 1.364(2) . ?
N1 C23 1.439(2) . ?
N1 C22 1.426(2) . ?
C36 H36A 0.9600 . ?
C36 H36B 0.9600 . ?
C36 H36C 0.9600 . ?
C36 C33 1.510(3) . ?
C33 C34 1.388(3) . ?
C33 C32 1.375(3) . ?
C34 H34 0.9300 . ?
C34 C35 1.371(3) . ?
C35 H35 0.9300 . ?
C35 C30 1.384(3) . ?
C30 C31 1.389(3) . ?
C23 C16 1.360(2) . ?
C23 C24 1.477(2) . ?
C16 C15 1.499(2) . ?
C16 C17 1.448(2) . ?
C15 H15A 0.9700 . ?
C15 H15B 0.9700 . ?
C15 C7 1.562(2) . ?
C7 C6 1.519(3) . ?
C7 C8 1.521(3) . ?
C7 C14 1.530(3) . ?
C6 C5 1.401(3) . ?
C6 C1 1.378(3) . ?
C5 C4 1.393(3) . ?
C5 C9 1.454(3) . ?
C4 H4 0.9300 . ?
C4 C3 1.374(4) . ?
C3 H3 0.9300 . ?
C3 C2 1.373(4) . ?
C32 H32 0.9300 . ?
C32 C31 1.365(3) . ?
C31 H31 0.9300 . ?
C22 C21 1.385(3) . ?
C22 C17 1.390(3) . ?
C21 H21 0.9300 . ?
C21 C20 1.379(3) . ?
C20 H20 0.9300 . ?
C20 C19 1.381(3) . ?
C19 H19 0.9300 . ?
C19 C18 1.378(3) . ?
C18 H18 0.9300 . ?
C18 C17 1.398(3) . ?
C24 C25 1.390(3) . ?
C24 C29 1.383(2) . ?
C25 H25 0.9300 . ?
C25 C26 1.380(3) . ?
C26 H26 0.9300 . ?
C26 C27 1.363(3) . ?
C27 C28 1.360(3) . ?
C28 H28 0.9300 . ?
C28 C29 1.377(3) . ?
C29 H29 0.9300 . ?
C1 H1 0.9300 . ?
C1 C2 1.388(3) . ?
C2 H2 0.9300 . ?
C9 C8 1.395(3) . ?
C9 C10 1.391(3) . ?
C8 C13 1.379(3) . ?
C13 H13 0.9300 . ?
C13 C12 1.385(3) . ?
C12 H12 0.9300 . ?
C12 C11 1.368(4) . ?
C11 H11 0.9300 . ?
C11 C10 1.383(3) . ?
C10 H10 0.9300 . ?
C14 H14A 0.9600 . ?
C14 H14B 0.9600 . ?
C14 H14C 0.9600 . ?

loop_
_geom_torsion_atom_site_label_1
_geom_torsion_atom_site_label_2
_geom_torsion_atom_site_label_3
_geom_torsion_atom_site_label_4
_geom_torsion
_geom_torsion_site_symmetry_1
_geom_torsion_site_symmetry_2
_geom_torsion_site_symmetry_3
_geom_torsion_site_symmetry_4
_geom_torsion_publ_flag
S1 N1 C23 C16 136.76(13) . . . . ?
S1 N1 C23 C24 -58.1(2) . . . . ?
S1 N1 C22 C21 45.4(3) . . . . ?
S1 N1 C22 C17 -137.90(13) . . . . ?
S1 C30 C31 C32 175.01(17) . . . . ?
O1 S1 N1 C23 39.85(15) . . . . ?
O1 S1 N1 C22 172.37(13) . . . . ?
O1 S1 C30 C35 -35.44(18) . . . . ?
O1 S1 C30 C31 148.76(16) . . . . ?
F1 C27 C28 C29 -178.42(18) . . . . ?
O2 S1 N1 C23 169.33(13) . . . . ?
O2 S1 N1 C22 -58.14(15) . . . . ?
O2 S1 C30 C35 -169.20(15) . . . . ?
O2 S1 C30 C31 15.01(19) . . . . ?
N1 S1 C30 C35 78.35(16) . . . . ?
N1 S1 C30 C31 -97.44(17) . . . . ?
N1 C23 C16 C15 168.38(16) . . . . ?
N1 C23 C16 C17 0.66(19) . . . . ?
N1 C23 C24 C25 -52.3(2) . . . . ?
N1 C23 C24 C29 133.41(18) . . . . ?
N1 C22 C21 C20 175.2(2) . . . . ?
N1 C22 C17 C16 0.1(2) . . . . ?
N1 C22 C17 C18 -175.42(17) . . . . ?
C36 C33 C34 C35 179.2(2) . . . . ?
C36 C33 C32 C31 -178.1(2) . . . . ?
C33 C34 C35 C30 -0.5(3) . . . . ?
C33 C32 C31 C30 -1.7(3) . . . . ?
C34 C33 C32 C31 2.9(4) . . . . ?
C34 C35 C30 S1 -173.94(16) . . . . ?
C34 C35 C30 C31 1.8(3) . . . . ?
C35 C30 C31 C32 -0.8(3) . . . . ?
C30 S1 N1 C23 -76.24(14) . . . . ?
C30 S1 N1 C22 56.28(14) . . . . ?
C23 N1 C22 C21 -176.43(19) . . . . ?
C23 N1 C22 C17 0.3(2) . . . . ?
C23 C16 C15 C7 106.4(2) . . . . ?
C23 C16 C17 C22 -0.5(2) . . . . ?
C23 C16 C17 C18 174.3(2) . . . . ?
C23 C24 C25 C26 -171.37(18) . . . . ?
C23 C24 C29 C28 171.23(17) . . . . ?
C16 C23 C24 C25 109.9(2) . . . . ?
C16 C23 C24 C29 -64.4(3) . . . . ?
C16 C15 C7 C6 50.3(2) . . . . ?
C16 C15 C7 C8 162.13(15) . . . . ?
C16 C15 C7 C14 -75.4(2) . . . . ?
C15 C16 C17 C22 -168.85(16) . . . . ?
C15 C16 C17 C18 5.9(3) . . . . ?
C15 C7 C6 C5 115.26(17) . . . . ?
C15 C7 C6 C1 -69.9(2) . . . . ?
C15 C7 C8 C9 -119.90(16) . . . . ?
C15 C7 C8 C13 57.2(2) . . . . ?
C7 C6 C5 C4 176.64(17) . . . . ?
C7 C6 C5 C9 -0.9(2) . . . . ?
C7 C6 C1 C2 -175.31(18) . . . . ?
C7 C8 C13 C12 -176.93(19) . . . . ?
C6 C7 C8 C9 1.02(18) . . . . ?
C6 C7 C8 C13 178.12(19) . . . . ?
C6 C5 C4 C3 -0.4(3) . . . . ?
C6 C5 C9 C8 1.5(2) . . . . ?
C6 C5 C9 C10 -178.2(2) . . . . ?
C6 C1 C2 C3 -0.3(3) . . . . ?
C5 C6 C1 C2 -0.9(3) . . . . ?
C5 C4 C3 C2 -0.7(4) . . . . ?
C5 C9 C8 C7 -1.6(2) . . . . ?
C5 C9 C8 C13 -178.97(17) . . . . ?
C5 C9 C10 C11 178.6(2) . . . . ?
C4 C5 C9 C8 -175.6(2) . . . . ?
C4 C5 C9 C10 4.6(4) . . . . ?
C4 C3 C2 C1 1.1(4) . . . . ?
C32 C33 C34 C35 -1.8(3) . . . . ?
C22 N1 C23 C16 -0.58(19) . . . . ?
C22 N1 C23 C24 164.59(15) . . . . ?
C22 C21 C20 C19 0.2(4) . . . . ?
C21 C22 C17 C16 177.10(17) . . . . ?
C21 C22 C17 C18 1.5(3) . . . . ?
C21 C20 C19 C18 0.2(4) . . . . ?
C20 C19 C18 C17 0.2(4) . . . . ?
C19 C18 C17 C16 -175.4(2) . . . . ?
C19 C18 C17 C22 -1.1(3) . . . . ?
C17 C16 C15 C7 -87.7(2) . . . . ?
C17 C22 C21 C20 -1.1(3) . . . . ?
C24 C23 C16 C15 4.7(3) . . . . ?
C24 C23 C16 C17 -163.03(17) . . . . ?
C24 C25 C26 C27 -0.6(3) . . . . ?
C25 C24 C29 C28 -3.1(3) . . . . ?
C25 C26 C27 F1 178.49(18) . . . . ?
C25 C26 C27 C28 -2.2(3) . . . . ?
C26 C27 C28 C29 2.3(3) . . . . ?
C27 C28 C29 C24 0.4(3) . . . . ?
C29 C24 C25 C26 3.1(3) . . . . ?
C1 C6 C5 C4 1.3(3) . . . . ?
C1 C6 C5 C9 -176.25(17) . . . . ?
C9 C5 C4 C3 176.5(2) . . . . ?
C9 C8 C13 C12 -0.1(3) . . . . ?
C8 C7 C6 C5 -0.06(18) . . . . ?
C8 C7 C6 C1 174.78(19) . . . . ?
C8 C9 C10 C11 -1.1(3) . . . . ?
C8 C13 C12 C11 -0.4(3) . . . . ?
C13 C12 C11 C10 0.1(4) . . . . ?
C12 C11 C10 C9 0.7(4) . . . . ?
C10 C9 C8 C7 178.22(17) . . . . ?
C10 C9 C8 C13 0.8(3) . . . . ?
C14 C7 C6 C5 -117.46(17) . . . . ?
C14 C7 C6 C1 57.4(2) . . . . ?
C14 C7 C8 C9 117.02(17) . . . . ?
C14 C7 C8 C13 -65.9(2) . . . . ?
